data_7002396
loop_
_publ_author_name
'Bowmaker, Graham A.'
'Chaichit, Narongsak'
'Hanna, John V.'
'Pakawatchai, Chaveng'
'Skelton, Brian W.'
'White, Allan H.'

_publ_section_title
;
 Spectroscopy and structures of two complete families, one mononuclear,
 the other binuclear, of 1&#x2009;:&#x2009;2 CuX&#x2009;:&#x2009;dptu
 stoichiometry (X = Cl, Br, I; &#x2018;dptu&#x2019; =
 N,N&#x2032;-diphenylthiourea)
;
_journal_issue 39
_journal_name_full 'Dalton Transactions'
_journal_page_first 8308
_journal_page_last 8316
_journal_paper_doi 10.1039/b909167j
_journal_year 2009
_chemical_formula_moiety 'C26 H24 Cl Cu N4 S2, H2 O'
_chemical_formula_sum 'C26 H26 Cl Cu N4 O S2'
_chemical_formula_weight 573.62
_chemical_name_systematic
;
?
;
_space_group_IT_number 2
_symmetry_cell_setting triclinic
_symmetry_space_group_name_Hall '-P 1'
_symmetry_space_group_name_H-M 'P -1'
_atom_sites_solution_hydrogens geom
_atom_sites_solution_primary direct
_atom_sites_solution_secondary difmap
_audit_creation_date 2007-11-13T13:59:47-00:00
_audit_creation_method 'WinGX routine CIF_UPDATE'
_cell_angle_alpha 89.217(3)
_cell_angle_beta 73.998(3)
_cell_angle_gamma 69.361(4)
_cell_formula_units_Z 2
_cell_length_a 9.4076(5)
_cell_length_b 12.0075(6)
_cell_length_c 12.6204(4)
_cell_measurement_reflns_used 6988
_cell_measurement_temperature 100(2)
_cell_measurement_theta_max 34.5188
_cell_measurement_theta_min 2.4363
_cell_volume 1276.89(11)
_computing_cell_refinement
;
CrysAlis RED, Oxford Diffraction Ltd.,
Version 1.171.32.5 (release 08-05-2007 CrysAlis171 .NET)
(compiled May 8 2007,13:10:02)
;
_computing_data_collection
;
CrysAlis CCD, Oxford Diffraction Ltd.,
Version 1.171.32.5 (release 08-05-2007 CrysAlis171 .NET)
(compiled May 8 2007,13:10:02)
;
_computing_data_reduction
;
CrysAlis RED, Oxford Diffraction Ltd.,
Version 1.171.32.5 (release 08-05-2007 CrysAlis171 .NET)
(compiled May 8 2007,13:10:02)
;
_computing_structure_refinement 'SHELXL-97 (Sheldrick, 1997)'
_diffrn_ambient_temperature 100(2)
_diffrn_detector_area_resol_mean 16.0009
_diffrn_measured_fraction_theta_full 0.98
_diffrn_measured_fraction_theta_max 0.931
_diffrn_measurement_device_type
;
Oxford Diffraction Xcalibur diffractometer
;
_diffrn_measurement_method '\w scans'
_diffrn_orient_matrix_UB_11 0.046103005
_diffrn_orient_matrix_UB_12 0.0336701296
_diffrn_orient_matrix_UB_13 0.0062789101
_diffrn_orient_matrix_UB_21 -0.0688406624
_diffrn_orient_matrix_UB_22 0.0526979109
_diffrn_orient_matrix_UB_23 0.0132603698
_diffrn_orient_matrix_UB_31 -0.0142026137
_diffrn_orient_matrix_UB_32 -0.0099978051
_diffrn_orient_matrix_UB_33 0.0567823956
_diffrn_radiation_monochromator graphite
_diffrn_radiation_type MoK\a
_diffrn_radiation_wavelength 0.71073
_diffrn_reflns_av_R_equivalents 0.0488
_diffrn_reflns_av_unetI/netI 0.1557
_diffrn_reflns_limit_h_max 14
_diffrn_reflns_limit_h_min -14
_diffrn_reflns_limit_k_max 18
_diffrn_reflns_limit_k_min -18
_diffrn_reflns_limit_l_max 19
_diffrn_reflns_limit_l_min -19
_diffrn_reflns_number 24509
_diffrn_reflns_theta_full 33.75
_diffrn_reflns_theta_max 34.6
_diffrn_reflns_theta_min 2.44
_exptl_absorpt_coefficient_mu 1.151
_exptl_absorpt_correction_T_max 1
_exptl_absorpt_correction_T_min 0.98724
_exptl_absorpt_correction_type multi-scan
_exptl_absorpt_process_details
;
CrysAlis RED, Oxford Diffraction Ltd.,
Version 1.171.32.5 (release 08-05-2007 CrysAlis171 .NET)
(compiled May 8 2007,13:10:02)
Empirical absorption correction using spherical harmonics,
implemented in SCALE3 ABSPACK scaling algorithm.
;
_exptl_crystal_colour colourless
_exptl_crystal_density_diffrn 1.492
_exptl_crystal_density_method 'not measured'
_exptl_crystal_description prism
_exptl_crystal_F_000 592
_exptl_crystal_size_max 0.26
_exptl_crystal_size_mid 0.18
_exptl_crystal_size_min 0.03
_refine_diff_density_max 0.635
_refine_diff_density_min -0.405
_refine_diff_density_rms 0.1
_refine_ls_extinction_method none
_refine_ls_goodness_of_fit_ref 0.843
_refine_ls_hydrogen_treatment mixed
_refine_ls_matrix_type full
_refine_ls_number_parameters 324
_refine_ls_number_reflns 10140
_refine_ls_number_restraints 3
_refine_ls_restrained_S_all 0.844
_refine_ls_R_factor_all 0.0895
_refine_ls_R_factor_gt 0.0393
_refine_ls_shift/su_max 0
_refine_ls_shift/su_mean 0
_refine_ls_structure_factor_coef Fsqd
_refine_ls_weighting_details 'calc w=1/[\s^2^(Fo^2^)+(0.0389P)^2^+0.0000P] where P=(Fo^2^+2Fc^2^)/3'
_refine_ls_weighting_scheme calc
_refine_ls_wR_factor_gt 0.0712
_refine_ls_wR_factor_ref 0.0899
_reflns_number_gt 5615
_reflns_number_total 10140
_reflns_threshold_expression I>2sigma(I)
_cod_data_source_file b909167j.txt
_cod_data_source_block gb0713
_cod_original_cell_volume 1276.89(10)
_cod_original_sg_symbol_Hall -P_1
_cod_database_code 7002396

loop_
_symmetry_equiv_pos_as_xyz
'x, y, z'
'-x, -y, -z'

loop_
_atom_site_label
_atom_site_type_symbol
_atom_site_fract_x
_atom_site_fract_y
_atom_site_fract_z
_atom_site_U_iso_or_equiv
_atom_site_adp_type
_atom_site_occupancy
_atom_site_symmetry_multiplicity
_atom_site_calc_flag
_atom_site_refinement_flags
_atom_site_disorder_assembly
_atom_site_disorder_group
Cu1 Cu 0.44524(3) 0.60733(2) 0.266849(19) 0.01576(7) Uani 1 1 d . . .
Cl1 Cl 0.33350(6) 0.80493(5) 0.30475(4) 0.01866(11) Uani 1 1 d . . .
S1 S 0.62934(6) 0.50751(5) 0.11549(4) 0.01505(10) Uani 1 1 d . . .
C1 C 0.6462(2) 0.59869(18) 0.01090(15) 0.0141(4) Uani 1 1 d . . .
N11 N 0.75808(18) 0.55666(15) -0.08602(12) 0.0140(3) Uani 1 1 d . . .
H11 H 0.7628 0.6053 -0.1385 0.017 Uiso 1 1 calc R . .
C111 C 0.8704(2) 0.43650(18) -0.10855(15) 0.0130(4) Uani 1 1 d . . .
C112 C 1.0308(2) 0.4162(2) -0.12937(15) 0.0176(4) Uani 1 1 d . . .
H112 H 1.0657 0.4815 -0.129 0.021 Uiso 1 1 calc R . .
C113 C 1.1396(2) 0.2998(2) -0.15073(16) 0.0203(4) Uani 1 1 d . . .
H113 H 1.2497 0.2853 -0.1669 0.024 Uiso 1 1 calc R . .
C114 C 1.0888(3) 0.20438(19) -0.14858(16) 0.0213(5) Uani 1 1 d . . .
H114 H 1.1633 0.1247 -0.1608 0.026 Uiso 1 1 calc R . .
C115 C 0.9281(3) 0.2258(2) -0.12845(16) 0.0209(4) Uani 1 1 d . . .
H115 H 0.8929 0.1607 -0.1276 0.025 Uiso 1 1 calc R . .
C116 C 0.8190(2) 0.34193(18) -0.10961(15) 0.0162(4) Uani 1 1 d . . .
H116 H 0.7095 0.3565 -0.0975 0.019 Uiso 1 1 calc R . .
N12 N 0.54865(18) 0.71248(15) 0.02429(13) 0.0147(3) Uani 1 1 d . . .
H12 H 0.485 0.7419 0.0911 0.018 Uiso 1 1 calc R . .
C121 C 0.5403(2) 0.79094(17) -0.06364(15) 0.0142(4) Uani 1 1 d . . .
C122 C 0.4494(2) 0.7871(2) -0.13188(17) 0.0219(5) Uani 1 1 d . . .
H122 H 0.3935 0.7336 -0.121 0.026 Uiso 1 1 calc R . .
C123 C 0.4407(3) 0.8620(2) -0.21636(18) 0.0256(5) Uani 1 1 d . . .
H123 H 0.3783 0.8601 -0.2635 0.031 Uiso 1 1 calc R . .
C124 C 0.5219(3) 0.9388(2) -0.23208(17) 0.0247(5) Uani 1 1 d . . .
H124 H 0.515 0.9904 -0.2897 0.03 Uiso 1 1 calc R . .
C125 C 0.6139(3) 0.9413(2) -0.16401(17) 0.0239(5) Uani 1 1 d . . .
H125 H 0.67 0.9946 -0.1751 0.029 Uiso 1 1 calc R . .
C126 C 0.6243(2) 0.86632(19) -0.07972(17) 0.0205(4) Uani 1 1 d . . .
H126 H 0.6886 0.8669 -0.0336 0.025 Uiso 1 1 calc R . .
S2 S 0.38778(6) 0.47541(5) 0.38001(4) 0.01528(10) Uani 1 1 d . . .
C2 C 0.2609(2) 0.54991(18) 0.50405(15) 0.0137(4) Uani 1 1 d . . .
N21 N 0.17945(18) 0.49687(14) 0.57884(12) 0.0133(3) Uani 1 1 d . . .
H21 H 0.1065 0.5423 0.6368 0.016 Uiso 1 1 calc R . .
C211 C 0.2017(2) 0.37355(18) 0.57178(14) 0.0127(4) Uani 1 1 d . . .
C212 C 0.0692(2) 0.34180(19) 0.59026(15) 0.0156(4) Uani 1 1 d . . .
H212 H -0.0337 0.4019 0.6066 0.019 Uiso 1 1 calc R . .
C213 C 0.0874(2) 0.22242(19) 0.58487(16) 0.0181(4) Uani 1 1 d . . .
H213 H -0.0033 0.2006 0.598 0.022 Uiso 1 1 calc R . .
C214 C 0.2368(3) 0.13475(19) 0.56054(16) 0.0210(4) Uani 1 1 d . . .
H214 H 0.2493 0.0529 0.5544 0.025 Uiso 1 1 calc R . .
C215 C 0.3688(2) 0.16670(19) 0.54510(17) 0.0213(5) Uani 1 1 d . . .
H215 H 0.4716 0.1065 0.5297 0.026 Uiso 1 1 calc R . .
C216 C 0.3510(2) 0.28589(18) 0.55209(16) 0.0166(4) Uani 1 1 d . . .
H216 H 0.4411 0.3076 0.5434 0.02 Uiso 1 1 calc R . .
N22 N 0.23606(18) 0.66509(15) 0.52610(13) 0.0140(3) Uani 1 1 d . . .
H22 H 0.2726 0.7006 0.4692 0.017 Uiso 1 1 calc R . .
C221 C 0.1591(2) 0.73874(17) 0.62818(15) 0.0126(4) Uani 1 1 d . . .
C222 C 0.0859(2) 0.86024(19) 0.62343(16) 0.0183(4) Uani 1 1 d . . .
H222 H 0.0839 0.8914 0.554 0.022 Uiso 1 1 calc R . .
C223 C 0.0153(3) 0.9364(2) 0.72028(17) 0.0218(5) Uani 1 1 d . . .
H223 H -0.0333 1.02 0.7173 0.026 Uiso 1 1 calc R . .
C224 C 0.0162(2) 0.89001(19) 0.82134(17) 0.0203(4) Uani 1 1 d . . .
H224 H -0.0335 0.9419 0.8878 0.024 Uiso 1 1 calc R . .
C225 C 0.0884(2) 0.76950(19) 0.82604(16) 0.0167(4) Uani 1 1 d . . .
H225 H 0.0878 0.7384 0.8957 0.02 Uiso 1 1 calc R . .
C226 C 0.1623(2) 0.69278(18) 0.72939(15) 0.0151(4) Uani 1 1 d . . .
H226 H 0.2144 0.6097 0.7326 0.018 Uiso 1 1 calc R . .
O1 O 0.15737(18) 0.35127(16) 0.30039(12) 0.0194(3) Uani 1 1 d D . .
H1A H 0.214(3) 0.371(2) 0.3272(19) 0.026(7) Uiso 1 1 d D . .
H1B H 0.183(3) 0.279(2) 0.303(2) 0.053(10) Uiso 1 1 d D . .

loop_
_atom_site_aniso_label
_atom_site_aniso_U_11
_atom_site_aniso_U_22
_atom_site_aniso_U_33
_atom_site_aniso_U_23
_atom_site_aniso_U_13
_atom_site_aniso_U_12
Cu1 0.01574(12) 0.01739(14) 0.01256(12) 0.00328(10) -0.00197(9) -0.00581(10)
Cl1 0.0204(2) 0.0151(3) 0.0194(2) 0.00515(19) -0.00452(19) -0.0062(2)
S1 0.0161(2) 0.0141(3) 0.0119(2) 0.00412(18) -0.00153(18) -0.00380(19)
C1 0.0122(9) 0.0173(10) 0.0158(9) 0.0040(8) -0.0061(7) -0.0075(8)
N11 0.0156(8) 0.0130(9) 0.0100(7) 0.0029(6) -0.0008(6) -0.0035(7)
C111 0.0142(9) 0.0133(10) 0.0084(8) 0.0012(7) -0.0016(7) -0.0026(8)
C112 0.0157(9) 0.0234(12) 0.0127(9) 0.0011(8) -0.0028(8) -0.0070(9)
C113 0.0141(9) 0.0257(12) 0.0162(10) -0.0024(9) -0.0047(8) -0.0010(9)
C114 0.0251(11) 0.0154(11) 0.0132(10) -0.0038(8) -0.0049(8) 0.0044(9)
C115 0.0276(11) 0.0184(11) 0.0154(10) -0.0006(8) -0.0044(8) -0.0081(9)
C116 0.0158(9) 0.0182(11) 0.0142(9) 0.0010(8) -0.0037(8) -0.0060(8)
N12 0.0142(8) 0.0163(9) 0.0104(8) 0.0038(7) -0.0004(6) -0.0041(7)
C121 0.0124(9) 0.0122(10) 0.0126(9) 0.0027(7) -0.0003(7) -0.0007(7)
C122 0.0209(10) 0.0239(12) 0.0246(11) 0.0092(9) -0.0094(9) -0.0107(9)
C123 0.0247(11) 0.0320(14) 0.0229(11) 0.0105(10) -0.0113(9) -0.0105(10)
C124 0.0264(11) 0.0230(12) 0.0201(11) 0.0101(9) -0.0046(9) -0.0055(10)
C125 0.0279(12) 0.0221(12) 0.0228(11) 0.0069(9) -0.0035(9) -0.0134(10)
C126 0.0235(11) 0.0217(12) 0.0190(10) 0.0048(9) -0.0070(9) -0.0107(9)
S2 0.0164(2) 0.0148(3) 0.0113(2) 0.00115(18) 0.00051(18) -0.0051(2)
C2 0.0148(9) 0.0167(10) 0.0123(9) 0.0046(8) -0.0068(7) -0.0068(8)
N21 0.0144(8) 0.0133(9) 0.0095(7) 0.0008(6) -0.0002(6) -0.0041(7)
C211 0.0163(9) 0.0150(10) 0.0079(8) 0.0016(7) -0.0029(7) -0.0074(8)
C212 0.0138(9) 0.0215(11) 0.0117(9) 0.0046(8) -0.0034(7) -0.0067(8)
C213 0.0192(10) 0.0220(12) 0.0166(10) 0.0027(8) -0.0056(8) -0.0112(9)
C214 0.0271(11) 0.0131(11) 0.0207(11) -0.0001(8) -0.0028(9) -0.0078(9)
C215 0.0167(10) 0.0160(11) 0.0236(11) 0.0033(9) -0.0010(8) -0.0006(8)
C216 0.0177(9) 0.0155(11) 0.0165(10) 0.0038(8) -0.0041(8) -0.0068(8)
N22 0.0159(8) 0.0129(9) 0.0116(8) 0.0036(6) -0.0017(6) -0.0050(7)
C221 0.0111(8) 0.0131(10) 0.0124(9) -0.0002(7) -0.0020(7) -0.0039(7)
C222 0.0209(10) 0.0164(11) 0.0154(10) 0.0033(8) -0.0049(8) -0.0044(8)
C223 0.0267(11) 0.0131(11) 0.0215(11) 0.0023(8) -0.0074(9) -0.0022(9)
C224 0.0227(11) 0.0196(12) 0.0163(10) -0.0024(8) -0.0035(8) -0.0062(9)
C225 0.0185(10) 0.0199(11) 0.0124(9) 0.0014(8) -0.0050(8) -0.0074(8)
C226 0.0182(9) 0.0117(10) 0.0151(9) 0.0022(8) -0.0052(8) -0.0046(8)
O1 0.0196(8) 0.0194(9) 0.0177(8) 0.0025(6) -0.0041(6) -0.0062(7)

loop_
_atom_type_symbol
_atom_type_description
_atom_type_scat_dispersion_real
_atom_type_scat_dispersion_imag
_atom_type_scat_source
C C 0.0033 0.0016 'International Tables Vol C Tables 4.2.6.8 and 6.1.1.4'
H H 0 0 'International Tables Vol C Tables 4.2.6.8 and 6.1.1.4'
N N 0.0061 0.0033 'International Tables Vol C Tables 4.2.6.8 and 6.1.1.4'
O O 0.0106 0.006 'International Tables Vol C Tables 4.2.6.8 and 6.1.1.4'
S S 0.1246 0.1234 'International Tables Vol C Tables 4.2.6.8 and 6.1.1.4'
Cu Cu 0.3201 1.2651 'International Tables Vol C Tables 4.2.6.8 and 6.1.1.4'
Cl Cl 0.1484 0.1585 'International Tables Vol C Tables 4.2.6.8 and 6.1.1.4'

loop_
_geom_angle_atom_site_label_1
_geom_angle_atom_site_label_2
_geom_angle_atom_site_label_3
_geom_angle
_geom_angle_site_symmetry_1
_geom_angle_site_symmetry_3
_geom_angle_publ_flag
S1 Cu1 S2 108.04(2) . . ?
S1 Cu1 Cl1 127.27(2) . . ?
S2 Cu1 Cl1 124.68(2) . . ?
C1 S1 Cu1 111.19(7) . . ?
N12 C1 N11 118.76(16) . . ?
N12 C1 S1 120.80(14) . . ?
N11 C1 S1 120.44(15) . . ?
C1 N11 C111 123.30(15) . . ?
C1 N11 H11 118.3 . . ?
C111 N11 H11 118.3 . . ?
C116 C111 C112 120.61(19) . . ?
C116 C111 N11 120.11(17) . . ?
C112 C111 N11 119.28(18) . . ?
C113 C112 C111 119.3(2) . . ?
C113 C112 H112 120.4 . . ?
C111 C112 H112 120.4 . . ?
C114 C113 C112 120.46(19) . . ?
C114 C113 H113 119.8 . . ?
C112 C113 H113 119.8 . . ?
C113 C114 C115 119.7(2) . . ?
C113 C114 H114 120.2 . . ?
C115 C114 H114 120.2 . . ?
C116 C115 C114 120.2(2) . . ?
C116 C115 H115 119.9 . . ?
C114 C115 H115 119.9 . . ?
C111 C116 C115 119.68(19) . . ?
C111 C116 H116 120.2 . . ?
C115 C116 H116 120.2 . . ?
C1 N12 C121 124.36(16) . . ?
C1 N12 H12 117.8 . . ?
C121 N12 H12 117.8 . . ?
C126 C121 C122 120.96(18) . . ?
C126 C121 N12 120.14(18) . . ?
C122 C121 N12 118.89(18) . . ?
C121 C122 C123 119.3(2) . . ?
C121 C122 H122 120.4 . . ?
C123 C122 H122 120.4 . . ?
C124 C123 C122 120.3(2) . . ?
C124 C123 H123 119.9 . . ?
C122 C123 H123 119.9 . . ?
C123 C124 C125 120.08(19) . . ?
C123 C124 H124 120 . . ?
C125 C124 H124 120 . . ?
C124 C125 C126 120.2(2) . . ?
C124 C125 H125 119.9 . . ?
C126 C125 H125 119.9 . . ?
C121 C126 C125 119.2(2) . . ?
C121 C126 H126 120.4 . . ?
C125 C126 H126 120.4 . . ?
C2 S2 Cu1 108.99(7) . . ?
N22 C2 N21 118.67(18) . . ?
N22 C2 S2 119.73(14) . . ?
N21 C2 S2 121.54(16) . . ?
C2 N21 C211 125.34(16) . . ?
C2 N21 H21 117.3 . . ?
C211 N21 H21 117.3 . . ?
C216 C211 C212 120.00(19) . . ?
C216 C211 N21 121.30(17) . . ?
C212 C211 N21 118.64(17) . . ?
C213 C212 C211 119.81(18) . . ?
C213 C212 H212 120.1 . . ?
C211 C212 H212 120.1 . . ?
C214 C213 C212 120.28(19) . . ?
C214 C213 H213 119.9 . . ?
C212 C213 H213 119.9 . . ?
C213 C214 C215 119.8(2) . . ?
C213 C214 H214 120.1 . . ?
C215 C214 H214 120.1 . . ?
C216 C215 C214 120.15(19) . . ?
C216 C215 H215 119.9 . . ?
C214 C215 H215 119.9 . . ?
C215 C216 C211 119.89(19) . . ?
C215 C216 H216 120.1 . . ?
C211 C216 H216 120.1 . . ?
C2 N22 C221 129.52(16) . . ?
C2 N22 H22 115.2 . . ?
C221 N22 H22 115.2 . . ?
C222 C221 C226 120.30(18) . . ?
C222 C221 N22 117.67(16) . . ?
C226 C221 N22 121.97(17) . . ?
C221 C222 C223 119.88(18) . . ?
C221 C222 H222 120.1 . . ?
C223 C222 H222 120.1 . . ?
C224 C223 C222 119.7(2) . . ?
C224 C223 H223 120.2 . . ?
C222 C223 H223 120.2 . . ?
C225 C224 C223 120.4(2) . . ?
C225 C224 H224 119.8 . . ?
C223 C224 H224 119.8 . . ?
C224 C225 C226 120.34(18) . . ?
C224 C225 H225 119.8 . . ?
C226 C225 H225 119.8 . . ?
C221 C226 C225 119.36(18) . . ?
C221 C226 H226 120.3 . . ?
C225 C226 H226 120.3 . . ?
H1A O1 H1B 106(2) . . ?

loop_
_geom_bond_atom_site_label_1
_geom_bond_atom_site_label_2
_geom_bond_distance
_geom_bond_site_symmetry_2
_geom_bond_publ_flag
Cu1 S1 2.2046(5) . ?
Cu1 S2 2.2264(5) . ?
Cu1 Cl1 2.2269(6) . ?
S1 C1 1.7128(19) . ?
C1 N12 1.332(3) . ?
C1 N11 1.338(2) . ?
N11 C111 1.432(2) . ?
N11 H11 0.88 . ?
C111 C116 1.383(3) . ?
C111 C112 1.390(3) . ?
C112 C113 1.388(3) . ?
C112 H112 0.95 . ?
C113 C114 1.385(3) . ?
C113 H113 0.95 . ?
C114 C115 1.390(3) . ?
C114 H114 0.95 . ?
C115 C116 1.385(3) . ?
C115 H115 0.95 . ?
C116 H116 0.95 . ?
N12 C121 1.447(2) . ?
N12 H12 0.88 . ?
C121 C126 1.377(3) . ?
C121 C122 1.382(3) . ?
C122 C123 1.387(3) . ?
C122 H122 0.95 . ?
C123 C124 1.372(3) . ?
C123 H123 0.95 . ?
C124 C125 1.385(3) . ?
C124 H124 0.95 . ?
C125 C126 1.386(3) . ?
C125 H125 0.95 . ?
C126 H126 0.95 . ?
S2 C2 1.712(2) . ?
C2 N22 1.339(3) . ?
C2 N21 1.346(2) . ?
N21 C211 1.421(3) . ?
N21 H21 0.88 . ?
C211 C216 1.384(3) . ?
C211 C212 1.388(3) . ?
C212 C213 1.383(3) . ?
C212 H212 0.95 . ?
C213 C214 1.381(3) . ?
C213 H213 0.95 . ?
C214 C215 1.388(3) . ?
C214 H214 0.95 . ?
C215 C216 1.382(3) . ?
C215 H215 0.95 . ?
C216 H216 0.95 . ?
N22 C221 1.425(2) . ?
N22 H22 0.88 . ?
C221 C222 1.385(3) . ?
C221 C226 1.388(2) . ?
C222 C223 1.388(3) . ?
C222 H222 0.95 . ?
C223 C224 1.386(3) . ?
C223 H223 0.95 . ?
C224 C225 1.373(3) . ?
C224 H224 0.95 . ?
C225 C226 1.390(3) . ?
C225 H225 0.95 . ?
C226 H226 0.95 . ?
O1 H1A 0.80(2) . ?
O1 H1B 0.81(3) . ?
